data_9004967
loop_
_publ_author_name
'Sokolova, E.'
'Hawthorne, F. C.'
'Khomyakov, A. P.'

_publ_section_title
;
 Polyphite and sobolevite: Revision of their crystal structures
;
_journal_name_full 'The Canadian Mineralogist'
_journal_page_first 1527
_journal_page_last 1544
_journal_paper_doi 10.2113/gscanmin.43.5.1527
_journal_volume 43
_journal_year 2005
_chemical_compound_source 'Khibina-Lovozero alkaline complex, Kola peninsula, Russia'
_chemical_formula_sum 'Ca1.4 F2 Fe0.065 Mg0.3 Mn0.68 Na8.74 Nb0.19 O21 P3 Si2 Sr0.03 Ti1.41 Zr0.185'
_chemical_name_mineral Polyphite
_space_group_IT_number 2
_symmetry_space_group_name_Hall '-P 1'
_symmetry_space_group_name_H-M 'P -1'
_cell_angle_alpha 95.216
_cell_angle_beta 93.490
_cell_angle_gamma 90.101
_cell_length_a 5.3933
_cell_length_b 7.0553
_cell_length_c 26.451
_cell_formula_units_Z 2
_cell_volume 1000.443
_database_code_amcsd 0006065
_exptl_crystal_density_diffrn 3.097
_cod_original_formula_sum 'Na8.74 Ca1.4 Mn.68 Sr.03 Mg.3 Ti1.41 Nb.19 Zr.185 Fe.065 P3 Si2 O21 F2'
_cod_database_code 9004967

loop_
_space_group_symop_operation_xyz
x,y,z
-x,-y,-z

loop_
_atom_site_aniso_label
_atom_site_aniso_U_11
_atom_site_aniso_U_22
_atom_site_aniso_U_33
_atom_site_aniso_U_12
_atom_site_aniso_U_13
_atom_site_aniso_U_23
Na1 0.03670 0.01700 0.02800 0.00030 0.00540 0.00400
Na2 0.03110 0.01710 0.01850 0.00360 -0.00230 -0.00020
Na3 0.02180 0.02130 0.01520 0.00010 -0.00060 0.00260
Na4 0.01280 0.01520 0.02800 0.00320 -0.00700 -0.00640
Na5 0.02720 0.01290 0.01610 -0.00210 -0.00070 -0.00090
CaA1 0.02200 0.01720 0.01680 -0.00080 0.00230 0.00180
NaA1 0.02200 0.01720 0.01680 -0.00080 0.00230 0.00180
MnA1 0.02200 0.01720 0.01680 -0.00080 0.00230 0.00180
SrA1 0.02200 0.01720 0.01680 -0.00080 0.00230 0.00180
NaA2 0.01040 0.01350 0.00900 -0.00050 0.00020 0.00130
MnA2 0.01040 0.01350 0.00900 -0.00050 0.00020 0.00130
MgA2 0.01040 0.01350 0.00900 -0.00050 0.00020 0.00130
CaA2 0.01040 0.01350 0.00900 -0.00050 0.00020 0.00130
NaA3 0.01890 0.01390 0.01180 0.00280 0.00160 0.00030
CaA3 0.01890 0.01390 0.01180 0.00280 0.00160 0.00030
MnA3 0.01890 0.01390 0.01180 0.00280 0.00160 0.00030
NaA4 0.02210 0.01110 0.00880 -0.00220 -0.00250 0.00020
CaA4 0.02210 0.01110 0.00880 -0.00220 -0.00250 0.00020
MnA4 0.02210 0.01110 0.00880 -0.00220 -0.00250 0.00020
NaA5 0.01980 0.01510 0.01660 0.00230 0.00250 0.00340
CaA5 0.01980 0.01510 0.01660 0.00230 0.00250 0.00340
NaA6 0.02600 0.01690 0.01700 0.00030 0.00090 0.00390
CaA6 0.02600 0.01690 0.01700 0.00030 0.00090 0.00390
TiM1 0.00509 0.00571 0.00889 0.00019 0.00055 0.00093
NbM1 0.00509 0.00571 0.00889 0.00019 0.00055 0.00093
ZrM1 0.00509 0.00571 0.00889 0.00019 0.00055 0.00093
TiM2 0.01610 0.00950 0.00800 0.00279 -0.00034 0.00085
ZrM2 0.01610 0.00950 0.00800 0.00279 -0.00034 0.00085
MgM2 0.01610 0.00950 0.00800 0.00279 -0.00034 0.00085
Fe2+M2 0.01610 0.00950 0.00800 0.00279 -0.00034 0.00085
MnM2 0.01610 0.00950 0.00800 0.00279 -0.00034 0.00085
P1 0.01280 0.01030 0.00980 0.00010 0.00080 0.00120
P2 0.01310 0.01030 0.01090 0.00050 0.00080 0.00030
P3 0.01310 0.01290 0.01020 0.00100 0.00020 0.00120
Si1 0.01320 0.00770 0.00890 -0.00010 0.00010 0.00090
Si2 0.01110 0.00700 0.00770 0.00000 -0.00020 0.00040
O1 0.05080 0.02010 0.01880 -0.01570 0.00060 -0.00310
O2 0.05700 0.05070 0.02490 0.04390 -0.01670 -0.01050
O3 0.06050 0.05910 0.02840 -0.04960 0.01850 -0.01000
O4 0.02070 0.01330 0.00740 0.00020 -0.00010 0.00060
O5 0.02270 0.01210 0.01160 0.00330 -0.00030 0.00020
O6 0.03070 0.02040 0.01410 -0.00080 -0.00720 0.00230
O7 0.01440 0.02730 0.02720 0.00070 0.00040 0.00640
O8 0.01780 0.01870 0.00890 0.00000 0.00050 0.00070
O9 0.01800 0.01120 0.00990 -0.00010 0.00120 0.00180
O10 0.03940 0.00770 0.01090 0.00250 0.00110 0.00100
O11 0.01380 0.03410 0.03180 0.00170 0.00120 0.01010
O12 0.01570 0.02420 0.01040 -0.00240 0.00020 0.00080
O13 0.04130 0.01140 0.01580 -0.00480 0.00100 0.00310
O14 0.02360 0.03360 0.01250 0.01710 0.00070 -0.00050
O15 0.02600 0.03680 0.01210 -0.02120 0.00140 0.00080
O16 0.03840 0.02000 0.02080 0.01220 0.00300 0.00910
O17 0.03700 0.02470 0.01310 0.00370 -0.00490 0.00140
O18 0.03780 0.02500 0.01130 0.00210 0.00830 0.00210
O19 0.01650 0.02420 0.05030 -0.00020 0.00970 -0.00800
O20 0.03130 0.03430 0.03000 -0.00980 -0.00120 0.01990
O21 0.04280 0.03650 0.02540 0.02090 -0.00450 -0.01510
F1 0.01280 0.02450 0.02660 0.00140 0.00120 0.00340
F2 0.01350 0.02020 0.01910 0.00000 -0.00030 0.00040

loop_
_atom_site_label
_atom_site_fract_x
_atom_site_fract_y
_atom_site_fract_z
_atom_site_occupancy
_atom_site_U_iso_or_equiv
Na1 0.18080 0.66982 0.23045 1.00000 0.02700
Na2 0.62140 0.38767 0.21296 1.00000 0.02250
Na3 0.13240 0.38779 0.12660 1.00000 0.01950
Na4 -0.24270 0.88253 -0.00295 1.00000 0.01950
Na5 0.63730 0.91134 0.19672 1.00000 0.01890
CaA1 0.22160 -0.04447 0.35026 0.41000 0.01860
NaA1 0.22160 -0.04447 0.35026 0.36000 0.01860
MnA1 0.22160 -0.04447 0.35026 0.20000 0.01860
SrA1 0.22160 -0.04447 0.35026 0.03000 0.01860
NaA2 0.67082 0.17653 0.31741 0.55000 0.01100
MnA2 0.67082 0.17653 0.31741 0.23000 0.01100
MgA2 0.67082 0.17653 0.31741 0.17000 0.01100
CaA2 0.67082 0.17653 0.31741 0.05000 0.01100
NaA3 0.77837 0.76266 0.54343 0.66000 0.01490
CaA3 0.77837 0.76266 0.54343 0.21000 0.01490
MnA3 0.77837 0.76266 0.54343 0.13000 0.01490
NaA4 0.73596 0.46190 0.41983 0.55000 0.01420
CaA4 0.73596 0.46190 0.41983 0.35000 0.01420
MnA4 0.73596 0.46190 0.41983 0.10000 0.01420
NaA5 0.21592 0.43500 0.34468 0.80000 0.01700
CaA5 0.21592 0.43500 0.34468 0.20000 0.01700
NaA6 0.73870 0.98070 0.42440 0.82000 0.01980
CaA6 0.73870 0.98070 0.42440 0.18000 0.01980
TiM1 0.13165 -0.10753 0.11831 0.78000 0.00654
NbM1 0.13165 -0.10753 0.11831 0.19000 0.00654
ZrM1 0.13165 -0.10753 0.11831 0.03000 0.00654
TiM2 0.22811 0.61396 0.00406 0.63000 0.01124
ZrM2 0.22811 0.61396 0.00406 0.15500 0.01124
MgM2 0.22811 0.61396 0.00406 0.13000 0.01124
Fe2+M2 0.22811 0.61396 0.00406 0.06500 0.01124
MnM2 0.22811 0.61396 0.00406 0.02000 0.01124
P1 0.28000 0.73333 0.46176 1.00000 0.01095
P2 0.12365 0.15773 0.23490 1.00000 0.01146
P3 0.73298 0.68636 0.30796 1.00000 0.01209
Si1 0.63422 0.17405 0.09611 1.00000 0.00993
Si2 0.62121 0.60845 0.10685 1.00000 0.00866
O1 0.18020 0.54980 0.43195 1.00000 0.03030
O2 0.88260 0.08310 0.11853 1.00000 0.04580
O3 0.39270 0.07560 0.11318 1.00000 0.04960
O4 0.58230 0.59580 0.04495 1.00000 0.01390
O5 0.17890 -0.02580 0.20012 1.00000 0.01560
O6 0.62870 0.67950 0.25292 1.00000 0.02200
O7 0.01860 0.69350 0.30991 1.00000 0.02280
O8 0.63290 0.18100 0.03572 1.00000 0.01520
O9 0.07870 0.41050 0.03788 1.00000 0.01300
O10 0.63420 0.39090 0.12426 1.00000 0.01930
O11 0.56630 0.72950 0.46380 1.00000 0.02610
O12 0.11330 -0.17680 0.04920 1.00000 0.01690
O13 0.18870 0.33760 0.21064 1.00000 0.02280
O14 0.38450 0.69850 0.13465 1.00000 0.02340
O15 0.87440 0.70610 0.13204 1.00000 0.02510
O16 0.18920 0.90580 0.43481 1.00000 0.02590
O17 0.28040 0.15110 0.28513 1.00000 0.02520
O18 0.19170 0.74680 0.51586 1.00000 0.02440
O19 -0.15300 0.15540 0.24535 1.00000 0.03070
O20 0.65140 0.50810 0.33222 1.00000 0.03090
O21 0.63890 0.86450 0.33874 1.00000 0.03620
F1 -0.03600 0.20380 0.37737 1.00000 0.02120
F2 0.47060 0.21070 0.38948 1.00000 0.01770

loop_
_cod_related_entry_id
_cod_related_entry_database
_cod_related_entry_code
1 AMCSD 0006065
